data_2220426
loop_
_publ_author_name
'Xu, Mao-Liang'
'Che, Guang-Bo'
'Li, Xiu-Ying'
'Xiao, Qi'

_publ_section_title
;
 Bis[3,5-difluoro-2-(2-pyridyl)phenyl](picolinato)iridium(III)
;
_journal_coeditor_code BT2823
_journal_issue 1
_journal_name_full 'Acta Crystallographica Section E'
_journal_page_first m28
_journal_paper_doi 10.1107/S160053680804083X
_journal_volume 65
_journal_year 2009
_chemical_formula_iupac '[Ir (C11 H6 F2 N)2 (C6 H4 N O2)]'
_chemical_formula_moiety 'C28 H16 F4 Ir N3 O2'
_chemical_formula_sum 'C28 H16 F4 Ir N3 O2'
_chemical_formula_weight 694.64
_chemical_name_systematic
;
Bis[3,5-difluoro-2-(2-pyridyl)phenyl](picolinato)iridium(III)
;
_space_group_IT_number 61
_symmetry_cell_setting orthorhombic
_symmetry_space_group_name_Hall '-P 2ac 2ab'
_symmetry_space_group_name_H-M 'P b c a'
_atom_sites_solution_hydrogens geom
_atom_sites_solution_primary direct
_atom_sites_solution_secondary difmap
_audit_creation_method SHELXL-97
_cell_angle_alpha 90.00
_cell_angle_beta 90.00
_cell_angle_gamma 90.00
_cell_formula_units_Z 8
_cell_length_a 16.469(3)
_cell_length_b 14.677(3)
_cell_length_c 19.612(4)
_cell_measurement_reflns_used 2859
_cell_measurement_temperature 292(2)
_cell_measurement_theta_max 27.48
_cell_measurement_theta_min 3.01
_cell_volume 4740.5(16)
_computing_cell_refinement 'PROCESS-AUTO (Rigaku, 1998)'
_computing_data_collection 'PROCESS-AUTO (Rigaku, 1998)'
_computing_data_reduction 'PROCESS-AUTO (Rigaku, 1998)'
_computing_molecular_graphics 'SHELXTL  (Sheldrick, 2008)'
_computing_publication_material 'SHELXL97 (Sheldrick, 2008)'
_computing_structure_refinement 'SHELXL97 (Sheldrick, 2008)'
_computing_structure_solution 'SHELXS97 (Sheldrick, 2008)'
_diffrn_ambient_temperature 292(2)
_diffrn_detector_area_resol_mean 10.0
_diffrn_measured_fraction_theta_full 0.995
_diffrn_measured_fraction_theta_max 0.995
_diffrn_measurement_device_type 'Rigaku R-AXIS RAPID'
_diffrn_measurement_method '\w scan'
_diffrn_radiation_monochromator graphite
_diffrn_radiation_source 'fine-focus sealed tube'
_diffrn_radiation_type MoK\a
_diffrn_radiation_wavelength 0.71073
_diffrn_reflns_av_R_equivalents 0.0474
_diffrn_reflns_av_sigmaI/netI 0.0262
_diffrn_reflns_limit_h_max 21
_diffrn_reflns_limit_h_min -20
_diffrn_reflns_limit_k_max 19
_diffrn_reflns_limit_k_min -19
_diffrn_reflns_limit_l_max 25
_diffrn_reflns_limit_l_min -25
_diffrn_reflns_number 43036
_diffrn_reflns_theta_full 27.48
_diffrn_reflns_theta_max 27.48
_diffrn_reflns_theta_min 3.02
_diffrn_standards_decay_% 0
_diffrn_standards_interval_count 0
_diffrn_standards_number 0
_exptl_absorpt_coefficient_mu 5.698
_exptl_absorpt_correction_T_max 0.284
_exptl_absorpt_correction_T_min 0.203
_exptl_absorpt_correction_type multi-scan
_exptl_absorpt_process_details '(ABSCOR; Higashi, 1995)'
_exptl_crystal_colour yellow
_exptl_crystal_density_diffrn 1.947
_exptl_crystal_density_method 'not measured'
_exptl_crystal_description block
_exptl_crystal_F_000 2672
_exptl_crystal_size_max 0.295
_exptl_crystal_size_mid 0.263
_exptl_crystal_size_min 0.221
_refine_diff_density_max 2.312
_refine_diff_density_min -1.471
_refine_ls_extinction_method none
_refine_ls_goodness_of_fit_ref 1.063
_refine_ls_hydrogen_treatment constr
_refine_ls_matrix_type full
_refine_ls_number_parameters 343
_refine_ls_number_reflns 5410
_refine_ls_number_restraints 0
_refine_ls_restrained_S_all 1.063
_refine_ls_R_factor_all 0.0484
_refine_ls_R_factor_gt 0.0338
_refine_ls_shift/su_max 0.002
_refine_ls_shift/su_mean 0.000
_refine_ls_structure_factor_coef Fsqd
_refine_ls_weighting_details 'calc w=1/[\s^2^(Fo^2^)+(0.014P)^2^+17.09P] where P=(Fo^2^+2Fc^2^)/3'
_refine_ls_weighting_scheme calc
_refine_ls_wR_factor_gt 0.0617
_refine_ls_wR_factor_ref 0.0657
_reflns_number_gt 4239
_reflns_number_total 5410
_reflns_threshold_expression I>2\s(I)
_cod_data_source_file bt2823.cif
_cod_data_source_block I
_cod_original_cell_volume 4740.3(16)
_cod_database_code 2220426
_cod_database_fobs_code 2220426

loop_
_symmetry_equiv_pos_as_xyz
'x, y, z'
'-x+1/2, -y, z+1/2'
'x+1/2, -y+1/2, -z'
'-x, y+1/2, -z+1/2'
'-x, -y, -z'
'x-1/2, y, -z-1/2'
'-x-1/2, y-1/2, z'
'x, -y-1/2, z-1/2'

loop_
_atom_site_type_symbol
_atom_site_label
_atom_site_fract_x
_atom_site_fract_y
_atom_site_fract_z
_atom_site_U_iso_or_equiv
_atom_site_adp_type
_atom_site_calc_flag
_atom_site_refinement_flags
_atom_site_occupancy
_atom_site_disorder_assembly
_atom_site_disorder_group
C C1 0.6207(4) 0.1101(4) 0.6853(3) 0.0499(13) Uani d . 1 . .
H H1 0.5661 0.1221 0.6775 0.060 Uiso calc R 1 . .
C C2 0.6411(4) 0.0328(4) 0.7211(3) 0.0669(17) Uani d . 1 . .
H H2 0.6013 -0.0075 0.7359 0.080 Uiso calc R 1 . .
C C3 0.7215(5) 0.0169(4) 0.7343(3) 0.0707(19) Uani d . 1 . .
H H3 0.7368 -0.0343 0.7591 0.085 Uiso calc R 1 . .
C C4 0.7802(4) 0.0765(4) 0.7107(3) 0.0622(16) Uani d . 1 . .
H H4 0.8348 0.0660 0.7200 0.075 Uiso calc R 1 . .
C C5 0.7565(3) 0.1537(4) 0.6724(2) 0.0480(13) Uani d . 1 . .
C C6 0.8089(3) 0.2221(4) 0.6425(3) 0.0473(13) Uani d . 1 . .
C C7 0.8932(4) 0.2253(5) 0.6464(3) 0.0657(18) Uani d . 1 . .
C C8 0.9387(3) 0.2931(5) 0.6192(3) 0.0658(18) Uani d . 1 . .
H H8 0.9949 0.2938 0.6241 0.079 Uiso calc R 1 . .
C C9 0.8993(4) 0.3605(5) 0.5842(3) 0.071(2) Uani d . 1 . .
C C10 0.8160(3) 0.3619(4) 0.5770(3) 0.0542(15) Uani d . 1 . .
H H10 0.7911 0.4092 0.5534 0.065 Uiso calc R 1 . .
C C11 0.7702(3) 0.2939(3) 0.6046(2) 0.0419(11) Uani d . 1 . .
C C12 0.6176(3) 0.4753(4) 0.5608(3) 0.0509(13) Uani d . 1 . .
H H12 0.6167 0.4868 0.6074 0.061 Uiso calc R 1 . .
C C13 0.6061(4) 0.5465(4) 0.5168(3) 0.0661(17) Uani d . 1 . .
H H13 0.5978 0.6053 0.5330 0.079 Uiso calc R 1 . .
C C14 0.6071(4) 0.5284(4) 0.4480(3) 0.0688(18) Uani d . 1 . .
H H14 0.5994 0.5755 0.4169 0.083 Uiso calc R 1 . .
C C15 0.6194(4) 0.4416(4) 0.4248(3) 0.0558(15) Uani d . 1 . .
H H15 0.6196 0.4297 0.3782 0.067 Uiso calc R 1 . .
C C16 0.6316(3) 0.3711(3) 0.4712(2) 0.0385(11) Uani d . 1 . .
C C17 0.6479(3) 0.2753(3) 0.4558(2) 0.0383(10) Uani d . 1 . .
C C18 0.6517(3) 0.2361(4) 0.3914(3) 0.0472(12) Uani d . 1 . .
C C19 0.6645(3) 0.1461(4) 0.3795(3) 0.0518(14) Uani d . 1 . .
H H19 0.6669 0.1222 0.3356 0.062 Uiso calc R 1 . .
C C20 0.6738(3) 0.0926(4) 0.4362(3) 0.0541(14) Uani d . 1 . .
C C21 0.6723(3) 0.1253(4) 0.5017(3) 0.0515(14) Uani d . 1 . .
H H21 0.6804 0.0859 0.5382 0.062 Uiso calc R 1 . .
C C22 0.6587(3) 0.2175(3) 0.5135(2) 0.0357(9) Uani d . 1 . .
C C23 0.4938(3) 0.3110(3) 0.6744(2) 0.0386(11) Uani d . 1 . .
C C24 0.4141(3) 0.3031(4) 0.6958(3) 0.0525(14) Uani d . 1 . .
H H24 0.3964 0.3333 0.7348 0.063 Uiso calc R 1 . .
C C25 0.3613(4) 0.2499(4) 0.6585(3) 0.0628(17) Uani d . 1 . .
H H25 0.3079 0.2422 0.6728 0.075 Uiso calc R 1 . .
C C26 0.3882(4) 0.2091(5) 0.6007(4) 0.0697(18) Uani d . 1 . .
H H26 0.3528 0.1744 0.5744 0.084 Uiso calc R 1 . .
C C27 0.4686(3) 0.2192(4) 0.5809(3) 0.0556(14) Uani d . 1 . .
H H27 0.4864 0.1913 0.5410 0.067 Uiso calc R 1 . .
C C28 0.5564(3) 0.3678(3) 0.7132(2) 0.0430(12) Uani d . 1 . .
N N1 0.6763(3) 0.1695(3) 0.6610(2) 0.0417(10) Uani d . 1 . .
N N2 0.6303(2) 0.3893(3) 0.53947(19) 0.0365(9) Uani d . 1 . .
N N3 0.5214(2) 0.2683(3) 0.6182(2) 0.0391(9) Uani d . 1 . .
F F1 0.9340(2) 0.1567(3) 0.6813(2) 0.0938(13) Uani d . 1 . .
F F2 0.9423(2) 0.4287(3) 0.5565(2) 0.1009(15) Uani d . 1 . .
F F3 0.6422(2) 0.2901(3) 0.33525(15) 0.0727(10) Uani d . 1 . .
F F4 0.6870(3) 0.0019(2) 0.4263(2) 0.0847(12) Uani d . 1 . .
Ir Ir 0.649485(11) 0.281026(12) 0.603051(9) 0.03453(6) Uani d . 1 . .
O O1 0.6297(2) 0.3595(2) 0.69428(16) 0.0409(8) Uani d . 1 . .
O O2 0.5319(2) 0.4165(3) 0.7596(2) 0.0652(11) Uani d . 1 . .

loop_
_atom_site_aniso_label
_atom_site_aniso_U_11
_atom_site_aniso_U_22
_atom_site_aniso_U_33
_atom_site_aniso_U_12
_atom_site_aniso_U_13
_atom_site_aniso_U_23
C1 0.059(3) 0.041(3) 0.050(3) -0.002(2) 0.001(3) 0.007(3)
C2 0.091(5) 0.046(3) 0.064(4) 0.003(3) 0.003(4) 0.016(3)
C3 0.094(5) 0.056(4) 0.061(4) 0.026(4) -0.010(4) 0.010(3)
C4 0.067(4) 0.060(4) 0.059(4) 0.021(3) -0.011(3) 0.004(3)
C5 0.056(3) 0.051(3) 0.036(3) 0.011(3) -0.005(2) -0.012(2)
C6 0.033(2) 0.060(3) 0.049(3) 0.008(2) -0.003(2) -0.024(3)
C7 0.050(3) 0.089(5) 0.057(4) 0.010(4) -0.004(3) -0.019(4)
C8 0.032(3) 0.098(5) 0.068(4) -0.003(3) 0.000(3) -0.023(4)
C9 0.050(4) 0.093(5) 0.070(4) -0.031(4) 0.022(3) -0.023(4)
C10 0.042(3) 0.069(4) 0.052(3) -0.005(3) 0.002(3) -0.017(3)
C11 0.044(3) 0.045(3) 0.037(2) -0.001(2) 0.001(2) -0.012(2)
C12 0.067(4) 0.034(3) 0.052(3) 0.001(3) -0.009(3) 0.003(2)
C13 0.090(5) 0.038(3) 0.070(4) 0.001(3) -0.009(4) 0.001(3)
C14 0.091(5) 0.047(4) 0.068(4) 0.004(3) -0.011(4) 0.017(3)
C15 0.070(4) 0.055(4) 0.043(3) 0.002(3) 0.001(3) 0.012(3)
C16 0.035(3) 0.043(3) 0.038(2) -0.001(2) 0.000(2) 0.004(2)
C17 0.032(2) 0.045(3) 0.038(2) -0.001(2) 0.001(2) -0.003(2)
C18 0.037(2) 0.064(4) 0.040(3) 0.001(3) 0.003(2) 0.001(3)
C19 0.042(3) 0.073(4) 0.041(3) 0.007(3) -0.003(2) -0.024(3)
C20 0.057(3) 0.047(3) 0.058(4) 0.009(3) -0.006(3) -0.019(3)
C21 0.063(4) 0.038(3) 0.054(3) 0.009(2) -0.004(3) -0.003(2)
C22 0.035(2) 0.036(2) 0.036(2) -0.001(2) -0.001(2) -0.005(2)
C23 0.045(3) 0.035(3) 0.036(3) 0.002(2) -0.001(2) 0.010(2)
C24 0.046(3) 0.062(4) 0.050(3) 0.005(3) -0.003(3) 0.011(3)
C25 0.047(3) 0.074(4) 0.068(4) -0.011(3) -0.001(3) 0.018(3)
C26 0.053(3) 0.077(5) 0.079(5) -0.021(3) -0.012(3) -0.002(4)
C27 0.060(3) 0.054(3) 0.052(3) -0.008(3) -0.010(3) -0.005(3)
C28 0.054(3) 0.038(3) 0.037(3) 0.002(2) -0.007(2) 0.003(2)
N1 0.046(2) 0.040(2) 0.039(2) 0.0068(19) -0.0049(19) -0.0004(19)
N2 0.040(2) 0.032(2) 0.038(2) -0.0019(16) -0.0039(17) 0.0008(17)
N3 0.038(2) 0.039(2) 0.040(2) -0.0031(17) -0.0062(17) 0.0059(18)
F1 0.054(2) 0.119(4) 0.108(3) 0.028(2) -0.021(2) -0.010(3)
F2 0.072(3) 0.116(4) 0.116(3) -0.041(3) 0.026(3) -0.009(3)
F3 0.094(3) 0.089(3) 0.0345(16) 0.010(2) -0.0010(17) 0.0034(17)
F4 0.118(3) 0.051(2) 0.086(3) 0.023(2) -0.012(2) -0.028(2)
Ir 0.04007(10) 0.03117(9) 0.03235(9) 0.00048(8) -0.00413(8) -0.00017(8)
O1 0.044(2) 0.0416(19) 0.0376(17) -0.0021(15) -0.0060(15) -0.0040(15)
O2 0.061(3) 0.078(3) 0.057(2) 0.009(2) 0.002(2) -0.023(2)

loop_
_atom_type_symbol
_atom_type_description
_atom_type_scat_dispersion_real
_atom_type_scat_dispersion_imag
_atom_type_scat_source
C C 0.0033 0.0016 'International Tables Vol C Tables 4.2.6.8 and 6.1.1.4'
H H 0.0000 0.0000 'International Tables Vol C Tables 4.2.6.8 and 6.1.1.4'
N N 0.0061 0.0033 'International Tables Vol C Tables 4.2.6.8 and 6.1.1.4'
F F 0.0171 0.0103 'International Tables Vol C Tables 4.2.6.8 and 6.1.1.4'
Ir Ir -1.4442 7.9887 'International Tables Vol C Tables 4.2.6.8 and 6.1.1.4'
O O 0.0106 0.0060 'International Tables Vol C Tables 4.2.6.8 and 6.1.1.4'

loop_
_geom_angle_atom_site_label_1
_geom_angle_atom_site_label_2
_geom_angle_atom_site_label_3
_geom_angle_site_symmetry_1
_geom_angle_site_symmetry_3
_geom_angle
_geom_angle_publ_flag
N1 C1 C2 . . 123.2(6) ?
N1 C1 H1 . . 118.4 ?
C2 C1 H1 . . 118.4 ?
C3 C2 C1 . . 118.2(6) ?
C3 C2 H2 . . 120.9 ?
C1 C2 H2 . . 120.9 ?
C2 C3 C4 . . 120.3(6) ?
C2 C3 H3 . . 119.9 ?
C4 C3 H3 . . 119.9 ?
C3 C4 C5 . . 119.4(6) ?
C3 C4 H4 . . 120.3 ?
C5 C4 H4 . . 120.3 ?
N1 C5 C4 . . 119.5(6) ?
N1 C5 C6 . . 113.3(5) ?
C4 C5 C6 . . 127.3(5) ?
C7 C6 C11 . . 116.5(6) ?
C7 C6 C5 . . 126.6(6) ?
C11 C6 C5 . . 116.9(4) ?
C8 C7 F1 . . 117.3(6) ?
C8 C7 C6 . . 123.7(7) ?
F1 C7 C6 . . 119.0(7) ?
C7 C8 C9 . . 117.8(6) ?
C7 C8 H8 . . 121.1 ?
C9 C8 H8 . . 121.1 ?
F2 C9 C8 . . 119.5(6) ?
F2 C9 C10 . . 118.2(7) ?
C8 C9 C10 . . 122.3(6) ?
C11 C10 C9 . . 120.0(6) ?
C11 C10 H10 . . 120.0 ?
C9 C10 H10 . . 120.0 ?
C10 C11 C6 . . 119.7(5) ?
C10 C11 Ir . . 127.9(4) ?
C6 C11 Ir . . 112.3(4) ?
N2 C12 C13 . . 122.9(5) ?
N2 C12 H12 . . 118.6 ?
C13 C12 H12 . . 118.6 ?
C12 C13 C14 . . 118.0(6) ?
C12 C13 H13 . . 121.0 ?
C14 C13 H13 . . 121.0 ?
C15 C14 C13 . . 120.5(6) ?
C15 C14 H14 . . 119.8 ?
C13 C14 H14 . . 119.8 ?
C14 C15 C16 . . 119.8(6) ?
C14 C15 H15 . . 120.1 ?
C16 C15 H15 . . 120.1 ?
N2 C16 C15 . . 119.5(5) ?
N2 C16 C17 . . 113.1(4) ?
C15 C16 C17 . . 127.3(5) ?
C18 C17 C22 . . 118.1(4) ?
C18 C17 C16 . . 126.4(5) ?
C22 C17 C16 . . 115.5(4) ?
C19 C18 F3 . . 116.3(5) ?
C19 C18 C17 . . 124.5(5) ?
F3 C18 C17 . . 119.2(5) ?
C18 C19 C20 . . 115.8(5) ?
C18 C19 H19 . . 122.1 ?
C20 C19 H19 . . 122.1 ?
F4 C20 C19 . . 117.5(5) ?
F4 C20 C21 . . 118.6(5) ?
C19 C20 C21 . . 123.9(5) ?
C20 C21 C22 . . 120.0(5) ?
C20 C21 H21 . . 120.0 ?
C22 C21 H21 . . 120.0 ?
C21 C22 C17 . . 117.8(4) ?
C21 C22 Ir . . 127.9(4) ?
C17 C22 Ir . . 114.3(3) ?
N3 C23 C24 . . 122.0(5) ?
N3 C23 C28 . . 115.7(4) ?
C24 C23 C28 . . 122.3(5) ?
C25 C24 C23 . . 119.0(6) ?
C25 C24 H24 . . 120.5 ?
C23 C24 H24 . . 120.5 ?
C26 C25 C24 . . 119.2(6) ?
C26 C25 H25 . . 120.4 ?
C24 C25 H25 . . 120.4 ?
C25 C26 C27 . . 119.9(6) ?
C25 C26 H26 . . 120.1 ?
C27 C26 H26 . . 120.1 ?
N3 C27 C26 . . 121.4(6) ?
N3 C27 H27 . . 119.3 ?
C26 C27 H27 . . 119.3 ?
O2 C28 O1 . . 125.8(5) ?
O2 C28 C23 . . 117.8(5) ?
O1 C28 C23 . . 116.4(4) ?
C1 N1 C5 . . 119.3(5) ?
C1 N1 Ir . . 124.6(4) ?
C5 N1 Ir . . 116.0(4) ?
C12 N2 C16 . . 119.4(4) ?
C12 N2 Ir . . 124.3(3) ?
C16 N2 Ir . . 116.3(3) ?
C23 N3 C27 . . 118.5(4) ?
C23 N3 Ir . . 114.0(3) ?
C27 N3 Ir . . 127.4(4) ?
C22 Ir C11 . . 88.95(18) y
C22 Ir N1 . . 95.68(18) ?
C11 Ir N1 . . 81.53(19) y
C22 Ir N2 . . 80.69(18) ?
C11 Ir N2 . . 95.13(18) ?
N1 Ir N2 . . 175.14(16) y
C22 Ir N3 . . 99.04(17) ?
C11 Ir N3 . . 171.13(17) ?
N1 Ir N3 . . 93.78(16) y
N2 Ir N3 . . 89.99(15) ?
C22 Ir O1 . . 173.55(16) ?
C11 Ir O1 . . 95.02(16) y
N1 Ir O1 . . 89.94(14) ?
N2 Ir O1 . . 93.88(14) y
N3 Ir O1 . . 77.38(14) ?
C28 O1 Ir . . 116.0(3) ?

loop_
_geom_bond_atom_site_label_1
_geom_bond_atom_site_label_2
_geom_bond_site_symmetry_2
_geom_bond_distance
_geom_bond_publ_flag
C1 N1 . 1.351(6) ?
C1 C2 . 1.375(7) ?
C1 H1 . 0.9300 ?
C2 C3 . 1.370(9) ?
C2 H2 . 0.9300 ?
C3 C4 . 1.383(9) ?
C3 H3 . 0.9300 ?
C4 C5 . 1.415(8) ?
C4 H4 . 0.9300 ?
C5 N1 . 1.359(7) ?
C5 C6 . 1.448(8) ?
C6 C7 . 1.391(7) ?
C6 C11 . 1.439(7) ?
C7 C8 . 1.355(9) ?
C7 F1 . 1.391(8) ?
C8 C9 . 1.368(10) ?
C8 H8 . 0.9300 ?
C9 F2 . 1.341(7) ?
C9 C10 . 1.380(8) ?
C10 C11 . 1.362(7) ?
C10 H10 . 0.9300 ?
C11 Ir . 1.997(5) y
C12 N2 . 1.345(6) ?
C12 C13 . 1.368(8) ?
C12 H12 . 0.9300 ?
C13 C14 . 1.377(9) ?
C13 H13 . 0.9300 ?
C14 C15 . 1.367(8) ?
C14 H14 . 0.9300 ?
C15 C16 . 1.392(7) ?
C15 H15 . 0.9300 ?
C16 N2 . 1.366(6) ?
C16 C17 . 1.463(7) ?
C17 C18 . 1.388(7) ?
C17 C22 . 1.426(7) ?
C18 C19 . 1.359(8) ?
C18 F3 . 1.366(6) ?
C19 C20 . 1.370(8) ?
C19 H19 . 0.9300 ?
C20 F4 . 1.363(6) ?
C20 C21 . 1.371(7) ?
C21 C22 . 1.391(7) ?
C21 H21 . 0.9300 ?
C22 Ir . 1.993(4) y
C23 N3 . 1.346(6) ?
C23 C24 . 1.383(7) ?
C23 C28 . 1.528(7) ?
C24 C25 . 1.379(8) ?
C24 H24 . 0.9300 ?
C25 C26 . 1.356(9) ?
C25 H25 . 0.9300 ?
C26 C27 . 1.388(8) ?
C26 H26 . 0.9300 ?
C27 N3 . 1.347(6) ?
C27 H27 . 0.9300 ?
C28 O2 . 1.226(6) ?
C28 O1 . 1.269(6) ?
N1 Ir . 2.041(4) y
N2 Ir . 2.045(4) y
N3 Ir . 2.138(4) y
Ir O1 . 2.152(3) y
